data_4517483
loop_
_publ_author_name
'Chen, Jia-Feng'
'Li, Changkun'

_publ_section_title
;
 Cobalt-Catalyzed gem-Cross-Dimerization of Terminal Alkynes
;
_journal_name_full 'ACS Catalysis'
_journal_page_first 3881
_journal_paper_doi 10.1021/acscatal.9b05078
_journal_year 2020
_chemical_formula_moiety 'C54 H47 Co O4 P3, 0.5(C6 H14), C4 H4 O'
_chemical_formula_sum 'C61 H58 Co O5 P3'
_chemical_formula_weight 1022.91
_space_group_crystal_system monoclinic
_space_group_IT_number 14
_space_group_name_Hall '-P 2yn'
_space_group_name_H-M_alt 'P 1 21/n 1'
_atom_sites_solution_hydrogens geom
_audit_creation_method SHELXL-2018/3
_cell_angle_alpha 90
_cell_angle_beta 109.52
_cell_angle_gamma 90
_cell_formula_units_Z 4
_cell_length_a 15.2940(8)
_cell_length_b 15.9747(8)
_cell_length_c 22.8893(12)
_cell_measurement_reflns_used 9708
_cell_measurement_temperature 173(2)
_cell_measurement_theta_max 68.76
_cell_measurement_theta_min 3.07
_cell_volume 5270.8(5)
_computing_structure_refinement 'SHELXL-2018/3 (Sheldrick, 2018)'
_computing_structure_solution 'SHELXT 2014/5 (Sheldrick, 2014)'
_diffrn_ambient_temperature 173(2)
_diffrn_measured_fraction_theta_full 0.999
_diffrn_measured_fraction_theta_max 0.995
_diffrn_measurement_device_type 'Bruker APEX-II CCD'
_diffrn_measurement_method '\f and \w scans'
_diffrn_radiation_type CuK\a
_diffrn_radiation_wavelength 1.54178
_diffrn_reflns_av_R_equivalents 0.0452
_diffrn_reflns_av_unetI/netI 0.0156
_diffrn_reflns_Laue_measured_fraction_full 0.999
_diffrn_reflns_Laue_measured_fraction_max 0.995
_diffrn_reflns_limit_h_max 18
_diffrn_reflns_limit_h_min -18
_diffrn_reflns_limit_k_max 19
_diffrn_reflns_limit_k_min -19
_diffrn_reflns_limit_l_max 27
_diffrn_reflns_limit_l_min -27
_diffrn_reflns_number 161641
_diffrn_reflns_point_group_measured_fraction_full 0.999
_diffrn_reflns_point_group_measured_fraction_max 0.995
_diffrn_reflns_theta_full 67.679
_diffrn_reflns_theta_max 68.787
_diffrn_reflns_theta_min 3.065
_exptl_absorpt_coefficient_mu 3.801
_exptl_crystal_colour black
_exptl_crystal_density_diffrn 1.289
_exptl_crystal_description block
_exptl_crystal_F_000 2144
_exptl_crystal_size_max 0.200
_exptl_crystal_size_mid 0.200
_exptl_crystal_size_min 0.200
_exptl_transmission_factor_max 0.7531
_exptl_transmission_factor_min 0.6457
_refine_diff_density_max 0.569
_refine_diff_density_min -0.513
_refine_diff_density_rms 0.048
_refine_ls_extinction_method none
_refine_ls_goodness_of_fit_ref 1.043
_refine_ls_hydrogen_treatment constr
_refine_ls_matrix_type full
_refine_ls_number_parameters 635
_refine_ls_number_reflns 9729
_refine_ls_number_restraints 0
_refine_ls_restrained_S_all 1.043
_refine_ls_R_factor_all 0.0416
_refine_ls_R_factor_gt 0.0382
_refine_ls_shift/su_max 0.001
_refine_ls_shift/su_mean 0.000
_refine_ls_structure_factor_coef Fsqd
_refine_ls_weighting_details 'w=1/[\s^2^(Fo^2^)+(0.0711P)^2^+2.2563P] where P=(Fo^2^+2Fc^2^)/3'
_refine_ls_weighting_scheme calc
_refine_ls_wR_factor_gt 0.1101
_refine_ls_wR_factor_ref 0.1138
_reflns_Friedel_coverage 0.000
_reflns_number_gt 8979
_reflns_number_total 9729
_reflns_threshold_expression 'I > 2\s(I)'
_cod_data_source_file cs9b05078_si_002.cif
_cod_data_source_block ta_a
_cod_original_cell_volume 5270.9(5)
_cod_original_sg_symbol_H-M 'P 21/n'
_cod_database_code 4517483
_shelx_shelxl_version_number 2018/3
_shelx_space_group_comment
;
The symmetry employed for this shelxl refinement is uniquely defined
by the following loop, which should always be used as a source of
symmetry information in preference to the above space-group names.
They are only intended as comments.
;
_shelx_estimated_absorpt_t_min 0.517
_shelx_estimated_absorpt_t_max 0.517

loop_
_space_group_symop_operation_xyz
'x, y, z'
'-x+1/2, y+1/2, -z+1/2'
'-x, -y, -z'
'x-1/2, -y-1/2, z-1/2'

loop_
_atom_site_label
_atom_site_type_symbol
_atom_site_fract_x
_atom_site_fract_y
_atom_site_fract_z
_atom_site_U_iso_or_equiv
_atom_site_adp_type
_atom_site_occupancy
_atom_site_site_symmetry_order
_atom_site_calc_flag
_atom_site_refinement_flags_posn
_atom_site_refinement_flags_adp
_atom_site_refinement_flags_occupancy
_atom_site_disorder_assembly
_atom_site_disorder_group
Co1 Co 0.53804(2) 0.20858(2) 0.30573(2) 0.02566(9) Uani 1 1 d . . . . .
C1 C 0.40696(15) 0.02772(13) 0.24085(10) 0.0390(5) Uani 1 1 d . . . . .
O1 O 0.61519(10) 0.12248(8) 0.36256(6) 0.0346(3) Uani 1 1 d . . . . .
P1 P 0.65081(3) 0.23162(3) 0.26007(2) 0.02715(11) Uani 1 1 d . . . . .
P3 P 0.42199(3) 0.29037(3) 0.25500(2) 0.02842(12) Uani 1 1 d . . . . .
C3 C 0.34754(18) -0.01395(15) 0.17968(11) 0.0511(6) Uani 1 1 d . . . . .
H3A H 0.305698 0.027703 0.153200 0.077 Uiso 1 1 calc R U . . .
H3B H 0.310997 -0.059447 0.188701 0.077 Uiso 1 1 calc R U . . .
H3C H 0.388174 -0.036574 0.158273 0.077 Uiso 1 1 calc R U . . .
O3 O 0.57136(9) 0.28456(8) 0.37479(6) 0.0313(3) Uani 1 1 d . . . . .
P2 P 0.47907(3) 0.11859(3) 0.23076(2) 0.02906(12) Uani 1 1 d . . . . .
C2 C 0.33960(17) 0.06406(15) 0.27090(12) 0.0486(6) Uani 1 1 d . . . . .
H2A H 0.299937 0.105983 0.243254 0.073 Uiso 1 1 calc R U . . .
H2B H 0.374794 0.090405 0.310438 0.073 Uiso 1 1 calc R U . . .
H2C H 0.300976 0.019054 0.278231 0.073 Uiso 1 1 calc R U . . .
O2 O 0.50200(10) 0.12536(10) 0.40304(8) 0.0465(4) Uani 1 1 d . . . . .
O4 O 0.66295(12) 0.37873(10) 0.35139(7) 0.0462(4) Uani 1 1 d . . . . .
C4 C 0.47152(18) -0.03649(14) 0.28434(11) 0.0480(6) Uani 1 1 d . . . . .
H4A H 0.434295 -0.080899 0.293998 0.072 Uiso 1 1 calc R U . . .
H4B H 0.508749 -0.008652 0.322756 0.072 Uiso 1 1 calc R U . . .
H4C H 0.512697 -0.060857 0.264017 0.072 Uiso 1 1 calc R U . . .
C9 C 0.16427(15) 0.26133(15) 0.27156(12) 0.0470(5) Uani 1 1 d . . . . .
H9 H 0.101265 0.260307 0.245341 0.056 Uiso 1 1 calc R U . . .
C8 C 0.18642(16) 0.24649(17) 0.33390(13) 0.0538(6) Uani 1 1 d . . . . .
H8 H 0.138779 0.234341 0.350654 0.065 Uiso 1 1 calc R U . . .
C7 C 0.27828(16) 0.24918(18) 0.37253(12) 0.0538(6) Uani 1 1 d . . . . .
H7 H 0.292992 0.240307 0.415791 0.065 Uiso 1 1 calc R U . . .
C6 C 0.34823(15) 0.26462(16) 0.34862(11) 0.0433(5) Uani 1 1 d . . . . .
H6 H 0.411050 0.265729 0.375162 0.052 Uiso 1 1 calc R U . . .
O5 O -0.0202(4) 0.2573(3) 0.13873(18) 0.190(3) Uani 1 1 d . . . . .
C5 C 0.32628(14) 0.27860(12) 0.28528(10) 0.0339(4) Uani 1 1 d . . . . .
C12 C 0.46720(15) 0.44173(14) 0.20903(11) 0.0396(5) Uani 1 1 d . . . . .
H12 H 0.472643 0.409829 0.175379 0.047 Uiso 1 1 calc R U . . .
C11 C 0.43895(13) 0.40332(12) 0.25416(10) 0.0343(4) Uani 1 1 d . . . . .
C10 C 0.23367(14) 0.27778(13) 0.24691(11) 0.0390(5) Uani 1 1 d . . . . .
H10 H 0.218244 0.288532 0.203820 0.047 Uiso 1 1 calc R U . . .
C13 C 0.48752(18) 0.52672(14) 0.21302(12) 0.0493(6) Uani 1 1 d . . . . .
H13 H 0.506176 0.552609 0.181713 0.059 Uiso 1 1 calc R U . . .
C14 C 0.48104(19) 0.57367(15) 0.26136(13) 0.0566(6) Uani 1 1 d . . . . .
H14 H 0.496040 0.631568 0.264143 0.068 Uiso 1 1 calc R U . . .
C18 C 0.40484(13) 0.17659(12) 0.16312(9) 0.0313(4) Uani 1 1 d . . . . .
C17 C 0.37677(13) 0.25675(12) 0.17458(9) 0.0317(4) Uani 1 1 d . . . . .
C16 C 0.43115(19) 0.45135(15) 0.30241(12) 0.0509(6) Uani 1 1 d . . . . .
H16 H 0.411006 0.426209 0.333321 0.061 Uiso 1 1 calc R U . . .
C15 C 0.4525(2) 0.53579(16) 0.30600(14) 0.0634(7) Uani 1 1 d . . . . .
H15 H 0.447327 0.567999 0.339596 0.076 Uiso 1 1 calc R U . . .
C19 C 0.37831(15) 0.14723(13) 0.10224(9) 0.0379(4) Uani 1 1 d . . . . .
H19 H 0.398025 0.093447 0.094021 0.045 Uiso 1 1 calc R U . . .
C20 C 0.32362(17) 0.19577(15) 0.05385(10) 0.0451(5) Uani 1 1 d . . . . .
H20 H 0.306633 0.175576 0.012513 0.054 Uiso 1 1 calc R U . . .
C21 C 0.29351(17) 0.27378(15) 0.06547(11) 0.0479(6) Uani 1 1 d . . . . .
H21 H 0.254598 0.306296 0.032146 0.058 Uiso 1 1 calc R U . . .
C22 C 0.31978(15) 0.30461(14) 0.12531(10) 0.0414(5) Uani 1 1 d . . . . .
H22 H 0.299143 0.358278 0.132979 0.050 Uiso 1 1 calc R U . . .
C23 C 0.63864(13) 0.30812(12) 0.19852(9) 0.0306(4) Uani 1 1 d . . . . .
C24 C 0.58651(16) 0.29028(13) 0.13712(10) 0.0382(5) Uani 1 1 d . . . . .
H24 H 0.560838 0.235996 0.126289 0.046 Uiso 1 1 calc R U . . .
C25 C 0.57188(18) 0.35135(16) 0.09171(10) 0.0490(6) Uani 1 1 d . . . . .
H25 H 0.535407 0.338867 0.050115 0.059 Uiso 1 1 calc R U . . .
C26 C 0.61008(18) 0.43028(16) 0.10662(11) 0.0508(6) Uani 1 1 d . . . . .
H26 H 0.600281 0.471799 0.075367 0.061 Uiso 1 1 calc R U . . .
C27 C 0.66253(17) 0.44836(15) 0.16722(11) 0.0467(5) Uani 1 1 d . . . . .
H27 H 0.689787 0.502166 0.177516 0.056 Uiso 1 1 calc R U . . .
C28 C 0.67559(14) 0.38822(13) 0.21314(10) 0.0372(4) Uani 1 1 d . . . . .
H28 H 0.710033 0.401801 0.254926 0.045 Uiso 1 1 calc R U . . .
C29 C 0.77328(13) 0.24021(13) 0.30911(9) 0.0336(4) Uani 1 1 d . . . . .
C30 C 0.79813(16) 0.21334(16) 0.37001(11) 0.0457(5) Uani 1 1 d . . . . .
H30 H 0.751509 0.195845 0.386274 0.055 Uiso 1 1 calc R U . . .
C31 C 0.89084(18) 0.2118(2) 0.40756(12) 0.0619(8) Uani 1 1 d . . . . .
H31 H 0.907029 0.192975 0.449204 0.074 Uiso 1 1 calc R U . . .
C32 C 0.95953(17) 0.2373(2) 0.38481(13) 0.0607(7) Uani 1 1 d . . . . .
H32 H 1.022830 0.235044 0.410367 0.073 Uiso 1 1 calc R U . . .
C33 C 0.93558(15) 0.26623(17) 0.32473(12) 0.0498(6) Uani 1 1 d . . . . .
H33 H 0.982376 0.285296 0.309156 0.060 Uiso 1 1 calc R U . . .
C34 C 0.84311(14) 0.26749(15) 0.28691(11) 0.0404(5) Uani 1 1 d . . . . .
H34 H 0.827217 0.287138 0.245484 0.049 Uiso 1 1 calc R U . . .
C35 C 0.65186(14) 0.13296(12) 0.21915(9) 0.0319(4) Uani 1 1 d . . . . .
C36 C 0.57403(14) 0.08005(12) 0.20635(8) 0.0322(4) Uani 1 1 d . . . . .
C37 C 0.57438(16) 0.00376(13) 0.17586(9) 0.0405(5) Uani 1 1 d . . . . .
H37 H 0.522293 -0.032486 0.166789 0.049 Uiso 1 1 calc R U . . .
C38 C 0.64973(18) -0.01904(14) 0.15896(10) 0.0458(5) Uani 1 1 d . . . . .
H38 H 0.649153 -0.070972 0.138614 0.055 Uiso 1 1 calc R U . . .
C39 C 0.72595(17) 0.03301(14) 0.17138(10) 0.0446(5) Uani 1 1 d . . . . .
H39 H 0.777588 0.016913 0.159699 0.053 Uiso 1 1 calc R U . . .
C40 C 0.72666(16) 0.10901(14) 0.20104(10) 0.0399(5) Uani 1 1 d . . . . .
H40 H 0.778729 0.145095 0.209067 0.048 Uiso 1 1 calc R U . . .
C41 C 0.58106(14) 0.10587(12) 0.40527(9) 0.0344(4) Uani 1 1 d . . . . .
C42 C 0.64388(14) 0.05879(12) 0.46062(9) 0.0343(4) Uani 1 1 d . . . . .
C43 C 0.61383(17) 0.04206(17) 0.50985(11) 0.0508(6) Uani 1 1 d . . . . .
H43 H 0.554092 0.060256 0.508590 0.061 Uiso 1 1 calc R U . . .
C44 C 0.6703(2) -0.00128(18) 0.56139(12) 0.0614(7) Uani 1 1 d . . . . .
H44 H 0.647916 -0.013998 0.594408 0.074 Uiso 1 1 calc R U . . .
C45 C 0.7569(2) -0.02558(17) 0.56501(11) 0.0586(7) Uani 1 1 d . . . . .
H45 H 0.795395 -0.054343 0.600657 0.070 Uiso 1 1 calc R U . . .
C46 C 0.7885(2) -0.0084(2) 0.51701(13) 0.0678(8) Uani 1 1 d . . . . .
H46 H 0.849384 -0.024725 0.519602 0.081 Uiso 1 1 calc R U . . .
C47 C 0.73190(18) 0.03284(17) 0.46438(11) 0.0522(6) Uani 1 1 d . . . . .
H47 H 0.753866 0.043243 0.430837 0.063 Uiso 1 1 calc R U . . .
C48 C 0.62091(13) 0.35122(12) 0.38451(9) 0.0320(4) Uani 1 1 d . . . . .
C49 C 0.62364(13) 0.39710(13) 0.44260(9) 0.0352(4) Uani 1 1 d . . . . .
C50 C 0.6681(2) 0.47291(16) 0.45769(12) 0.0539(6) Uani 1 1 d . . . . .
H50 H 0.698148 0.496480 0.431300 0.065 Uiso 1 1 calc R U . . .
C51 C 0.6699(2) 0.51562(18) 0.51116(13) 0.0647(7) Uani 1 1 d . . . . .
H51 H 0.700177 0.568268 0.520769 0.078 Uiso 1 1 calc R U . . .
C52 C 0.6286(2) 0.4822(2) 0.54900(13) 0.0695(8) Uani 1 1 d . . . . .
H52 H 0.628978 0.511715 0.585112 0.083 Uiso 1 1 calc R U . . .
C53 C 0.5857(2) 0.4054(2) 0.53586(14) 0.0788(10) Uani 1 1 d . . . . .
H53 H 0.557641 0.381706 0.563287 0.095 Uiso 1 1 calc R U . . .
C54 C 0.58340(18) 0.36267(19) 0.48266(11) 0.0561(6) Uani 1 1 d . . . . .
H54 H 0.554020 0.309542 0.473806 0.067 Uiso 1 1 calc R U . . .
C55 C 0.6403(2) 0.1530(2) 0.01462(16) 0.0777(9) Uani 1 1 d . . . . .
H55A H 0.638393 0.150809 -0.028566 0.117 Uiso 1 1 calc R U . . .
H55B H 0.695419 0.123311 0.040998 0.117 Uiso 1 1 calc R U . . .
H55C H 0.642788 0.211498 0.027973 0.117 Uiso 1 1 calc R U . . .
C56 C 0.5532(2) 0.11141(19) 0.02004(14) 0.0639(7) Uani 1 1 d . . . . .
H56A H 0.556271 0.112226 0.063936 0.077 Uiso 1 1 calc R U . . .
H56B H 0.497928 0.143921 -0.004332 0.077 Uiso 1 1 calc R U . . .
C57 C 0.54266(19) 0.02104(19) -0.00315(12) 0.0611(7) Uani 1 1 d . . . . .
H57A H 0.538505 0.020368 -0.047252 0.073 Uiso 1 1 calc R U . . .
H57B H 0.598479 -0.011164 0.020710 0.073 Uiso 1 1 calc R U . . .
C58 C 0.0124(4) 0.2957(3) 0.0947(3) 0.1270(19) Uani 1 1 d . . . . .
H58 H 0.072671 0.316686 0.099899 0.152 Uiso 1 1 calc R U . . .
C59 C -0.0689(4) 0.2951(5) 0.0394(3) 0.160(3) Uani 1 1 d . . . . .
H59 H -0.067919 0.294570 -0.001837 0.192 Uiso 1 1 calc R U . . .
C60 C -0.1474(4) 0.2955(5) 0.0556(2) 0.151(3) Uani 1 1 d . . . . .
H60 H -0.208297 0.311158 0.030590 0.182 Uiso 1 1 calc R U . . .
C61 C -0.1167(7) 0.2663(7) 0.1197(3) 0.259(6) Uani 1 1 d . . . . .
H61 H -0.155059 0.255549 0.144019 0.310 Uiso 1 1 calc R U . . .

loop_
_atom_site_aniso_label
_atom_site_aniso_U_11
_atom_site_aniso_U_22
_atom_site_aniso_U_33
_atom_site_aniso_U_23
_atom_site_aniso_U_13
_atom_site_aniso_U_12
Co1 0.02424(16) 0.02689(17) 0.02599(16) 0.00128(11) 0.00857(12) -0.00033(11)
C1 0.0425(11) 0.0313(10) 0.0373(11) 0.0032(8) 0.0054(9) -0.0096(9)
O1 0.0376(7) 0.0340(7) 0.0296(7) 0.0045(5) 0.0075(6) 0.0039(6)
P1 0.0253(2) 0.0300(2) 0.0272(2) -0.00040(18) 0.01009(18) 0.00089(18)
P3 0.0252(2) 0.0286(2) 0.0317(2) 0.00155(17) 0.00975(19) 0.00180(17)
C3 0.0572(14) 0.0377(12) 0.0462(13) 0.0023(10) 0.0009(11) -0.0174(10)
O3 0.0314(7) 0.0339(7) 0.0303(7) -0.0021(5) 0.0125(6) -0.0050(5)
P2 0.0305(2) 0.0250(2) 0.0288(2) 0.00185(17) 0.00599(19) -0.00136(18)
C2 0.0452(12) 0.0453(13) 0.0557(14) 0.0054(11) 0.0174(11) -0.0152(10)
O2 0.0310(8) 0.0518(9) 0.0547(9) 0.0079(7) 0.0119(7) -0.0008(7)
O4 0.0577(10) 0.0429(8) 0.0503(9) -0.0104(7) 0.0346(8) -0.0166(7)
C4 0.0602(14) 0.0329(11) 0.0421(12) 0.0081(9) 0.0055(11) -0.0083(10)
C9 0.0267(10) 0.0436(12) 0.0693(16) 0.0109(11) 0.0141(10) 0.0022(9)
C8 0.0325(11) 0.0630(16) 0.0730(17) 0.0218(13) 0.0272(11) 0.0075(11)
C7 0.0388(12) 0.0771(18) 0.0513(14) 0.0171(13) 0.0230(11) 0.0114(12)
C6 0.0293(10) 0.0574(13) 0.0441(12) 0.0072(10) 0.0137(9) 0.0050(10)
O5 0.259(6) 0.122(3) 0.098(2) 0.058(2) -0.060(3) -0.064(3)
C5 0.0272(10) 0.0327(10) 0.0430(11) 0.0032(8) 0.0135(8) 0.0025(7)
C12 0.0416(11) 0.0346(11) 0.0453(11) 0.0026(9) 0.0183(9) 0.0033(9)
C11 0.0296(9) 0.0304(10) 0.0428(11) 0.0002(8) 0.0120(8) 0.0044(8)
C10 0.0311(10) 0.0369(10) 0.0480(12) 0.0053(9) 0.0120(9) 0.0042(8)
C13 0.0553(14) 0.0337(11) 0.0627(15) 0.0092(10) 0.0247(12) 0.0021(10)
C14 0.0670(16) 0.0282(11) 0.0782(18) -0.0016(11) 0.0292(14) 0.0039(11)
C18 0.0286(9) 0.0307(9) 0.0318(9) 0.0041(8) 0.0065(8) -0.0035(8)
C17 0.0281(9) 0.0316(10) 0.0330(10) 0.0028(8) 0.0070(8) -0.0018(8)
C16 0.0699(16) 0.0376(12) 0.0556(14) -0.0030(10) 0.0349(13) 0.0023(11)
C15 0.091(2) 0.0389(13) 0.0732(18) -0.0134(12) 0.0446(16) 0.0019(13)
C19 0.0420(11) 0.0344(10) 0.0330(10) -0.0015(8) 0.0070(9) -0.0040(9)
C20 0.0482(13) 0.0487(13) 0.0300(11) 0.0020(9) 0.0017(9) -0.0060(10)
C21 0.0475(13) 0.0469(12) 0.0371(11) 0.0116(10) -0.0023(10) 0.0023(10)
C22 0.0396(11) 0.0373(11) 0.0416(12) 0.0070(9) 0.0059(9) 0.0055(9)
C23 0.0287(9) 0.0354(10) 0.0302(9) 0.0002(8) 0.0133(8) -0.0008(8)
C24 0.0432(12) 0.0393(11) 0.0320(10) -0.0018(8) 0.0123(9) -0.0052(9)
C25 0.0591(14) 0.0537(14) 0.0306(10) 0.0037(10) 0.0102(10) -0.0051(11)
C26 0.0600(14) 0.0507(14) 0.0424(12) 0.0147(10) 0.0180(11) -0.0067(11)
C27 0.0515(13) 0.0403(12) 0.0499(13) 0.0053(10) 0.0190(11) -0.0115(10)
C28 0.0364(10) 0.0389(11) 0.0361(10) -0.0011(8) 0.0118(9) -0.0054(8)
C29 0.0274(9) 0.0400(11) 0.0344(10) -0.0048(8) 0.0116(8) 0.0014(8)
C30 0.0311(11) 0.0680(16) 0.0360(11) 0.0022(10) 0.0086(9) -0.0020(10)
C31 0.0364(13) 0.103(2) 0.0388(13) 0.0051(13) 0.0021(10) 0.0009(13)
C32 0.0275(11) 0.090(2) 0.0579(16) -0.0095(14) 0.0051(11) 0.0015(12)
C33 0.0285(11) 0.0648(15) 0.0590(15) -0.0062(12) 0.0184(10) 0.0013(10)
C34 0.0292(10) 0.0534(13) 0.0418(11) -0.0017(10) 0.0160(9) 0.0031(9)
C35 0.0372(10) 0.0304(9) 0.0276(9) 0.0018(7) 0.0101(8) 0.0062(8)
C36 0.0371(10) 0.0291(9) 0.0263(9) 0.0023(7) 0.0051(8) 0.0063(8)
C37 0.0525(13) 0.0298(10) 0.0331(10) -0.0018(8) 0.0062(9) 0.0065(9)
C38 0.0668(15) 0.0345(11) 0.0324(10) -0.0008(9) 0.0118(10) 0.0171(11)
C39 0.0563(14) 0.0432(12) 0.0368(11) 0.0031(9) 0.0192(10) 0.0191(10)
C40 0.0432(11) 0.0413(11) 0.0379(11) 0.0020(9) 0.0173(9) 0.0116(9)
C41 0.0320(10) 0.0322(10) 0.0353(10) 0.0003(8) 0.0063(8) -0.0046(8)
C42 0.0385(10) 0.0306(10) 0.0306(10) 0.0010(8) 0.0073(8) -0.0069(8)
C43 0.0472(13) 0.0610(15) 0.0450(13) 0.0096(11) 0.0166(10) -0.0119(11)
C44 0.0764(19) 0.0671(17) 0.0388(13) 0.0146(12) 0.0168(12) -0.0171(14)
C45 0.0687(17) 0.0515(14) 0.0398(13) 0.0138(11) -0.0030(11) -0.0027(12)
C46 0.0628(17) 0.080(2) 0.0551(16) 0.0224(14) 0.0120(13) 0.0251(15)
C47 0.0537(14) 0.0608(15) 0.0424(12) 0.0151(11) 0.0165(11) 0.0195(12)
C48 0.0297(9) 0.0336(10) 0.0348(10) 0.0001(8) 0.0136(8) 0.0008(8)
C49 0.0304(10) 0.0402(11) 0.0348(10) -0.0064(8) 0.0107(8) 0.0016(8)
C50 0.0735(17) 0.0467(13) 0.0467(13) -0.0104(11) 0.0269(12) -0.0130(12)
C51 0.0779(19) 0.0551(16) 0.0610(16) -0.0243(13) 0.0230(14) -0.0133(14)
C52 0.0642(17) 0.096(2) 0.0543(16) -0.0353(16) 0.0275(14) -0.0106(16)
C53 0.083(2) 0.113(3) 0.0571(16) -0.0370(18) 0.0447(16) -0.037(2)
C54 0.0566(15) 0.0726(17) 0.0469(13) -0.0181(12) 0.0278(12) -0.0202(13)
C55 0.075(2) 0.078(2) 0.081(2) 0.0040(17) 0.0276(17) 0.0101(17)
C56 0.0712(18) 0.0664(17) 0.0553(15) 0.0006(13) 0.0228(14) 0.0132(14)
C57 0.0626(16) 0.0749(18) 0.0424(13) -0.0042(12) 0.0129(12) 0.0159(14)
C58 0.135(4) 0.114(4) 0.102(4) -0.027(3) 0.001(3) 0.004(3)
C59 0.085(3) 0.291(10) 0.089(3) 0.014(4) 0.012(3) 0.026(4)
C60 0.119(4) 0.241(8) 0.093(3) 0.059(4) 0.033(3) 0.013(4)
C61 0.226(9) 0.443(16) 0.077(4) 0.031(6) 0.011(5) -0.213(10)

loop_
_atom_type_symbol
_atom_type_description
_atom_type_scat_dispersion_real
_atom_type_scat_dispersion_imag
_atom_type_scat_source
C C 0.0181 0.0091 'International Tables Vol C Tables 4.2.6.8 and 6.1.1.4'
H H 0.0000 0.0000 'International Tables Vol C Tables 4.2.6.8 and 6.1.1.4'
Co Co -2.3653 3.6143 'International Tables Vol C Tables 4.2.6.8 and 6.1.1.4'
O O 0.0492 0.0322 'International Tables Vol C Tables 4.2.6.8 and 6.1.1.4'
P P 0.2955 0.4335 'International Tables Vol C Tables 4.2.6.8 and 6.1.1.4'

loop_
_geom_angle_atom_site_label_1
_geom_angle_atom_site_label_2
_geom_angle_atom_site_label_3
_geom_angle
_geom_angle_site_symmetry_1
_geom_angle_site_symmetry_3
_geom_angle_publ_flag
O3 Co1 O1 87.85(6) . . ?
O3 Co1 P2 170.49(4) . . ?
O1 Co1 P2 93.31(4) . . ?
O3 Co1 P3 90.26(4) . . ?
O1 Co1 P3 162.82(5) . . ?
P2 Co1 P3 85.85(2) . . ?
O3 Co1 P1 103.71(4) . . ?
O1 Co1 P1 92.09(4) . . ?
P2 Co1 P1 85.69(2) . . ?
P3 Co1 P1 104.94(2) . . ?
C2 C1 C4 110.19(19) . . ?
C2 C1 C3 106.89(19) . . ?
C4 C1 C3 110.87(18) . . ?
C2 C1 P2 105.80(14) . . ?
C4 C1 P2 108.55(15) . . ?
C3 C1 P2 114.38(15) . . ?
C41 O1 Co1 109.81(12) . . ?
C23 P1 C35 101.35(9) . . ?
C23 P1 C29 103.97(9) . . ?
C35 P1 C29 101.23(9) . . ?
C23 P1 Co1 123.56(6) . . ?
C35 P1 Co1 103.15(7) . . ?
C29 P1 Co1 119.64(7) . . ?
C17 P3 C11 106.79(9) . . ?
C17 P3 C5 105.77(9) . . ?
C11 P3 C5 103.93(9) . . ?
C17 P3 Co1 109.04(7) . . ?
C11 P3 Co1 120.08(7) . . ?
C5 P3 Co1 110.28(7) . . ?
C1 C3 H3A 109.5 . . ?
C1 C3 H3B 109.5 . . ?
H3A C3 H3B 109.5 . . ?
C1 C3 H3C 109.5 . . ?
H3A C3 H3C 109.5 . . ?
H3B C3 H3C 109.5 . . ?
C48 O3 Co1 130.23(12) . . ?
C36 P2 C18 104.05(9) . . ?
C36 P2 C1 109.60(10) . . ?
C18 P2 C1 105.66(9) . . ?
C36 P2 Co1 107.42(6) . . ?
C18 P2 Co1 107.85(7) . . ?
C1 P2 Co1 120.99(7) . . ?
C1 C2 H2A 109.5 . . ?
C1 C2 H2B 109.5 . . ?
H2A C2 H2B 109.5 . . ?
C1 C2 H2C 109.5 . . ?
H2A C2 H2C 109.5 . . ?
H2B C2 H2C 109.5 . . ?
C1 C4 H4A 109.5 . . ?
C1 C4 H4B 109.5 . . ?
H4A C4 H4B 109.5 . . ?
C1 C4 H4C 109.5 . . ?
H4A C4 H4C 109.5 . . ?
H4B C4 H4C 109.5 . . ?
C8 C9 C10 120.0(2) . . ?
C8 C9 H9 120.0 . . ?
C10 C9 H9 120.0 . . ?
C9 C8 C7 120.2(2) . . ?
C9 C8 H8 119.9 . . ?
C7 C8 H8 119.9 . . ?
C6 C7 C8 120.5(2) . . ?
C6 C7 H7 119.7 . . ?
C8 C7 H7 119.7 . . ?
C7 C6 C5 119.6(2) . . ?
C7 C6 H6 120.2 . . ?
C5 C6 H6 120.2 . . ?
C61 O5 C58 108.8(4) . . ?
C6 C5 C10 119.65(19) . . ?
C6 C5 P3 117.81(15) . . ?
C10 C5 P3 122.41(17) . . ?
C11 C12 C13 120.1(2) . . ?
C11 C12 H12 120.0 . . ?
C13 C12 H12 120.0 . . ?
C16 C11 C12 118.7(2) . . ?
C16 C11 P3 119.35(17) . . ?
C12 C11 P3 121.71(16) . . ?
C9 C10 C5 120.1(2) . . ?
C9 C10 H10 120.0 . . ?
C5 C10 H10 120.0 . . ?
C14 C13 C12 120.9(2) . . ?
C14 C13 H13 119.5 . . ?
C12 C13 H13 119.5 . . ?
C13 C14 C15 119.1(2) . . ?
C13 C14 H14 120.5 . . ?
C15 C14 H14 120.5 . . ?
C19 C18 C17 119.23(18) . . ?
C19 C18 P2 124.33(16) . . ?
C17 C18 P2 116.40(14) . . ?
C22 C17 C18 119.67(19) . . ?
C22 C17 P3 125.34(16) . . ?
C18 C17 P3 114.98(14) . . ?
C11 C16 C15 120.5(2) . . ?
C11 C16 H16 119.8 . . ?
C15 C16 H16 119.8 . . ?
C14 C15 C16 120.7(2) . . ?
C14 C15 H15 119.6 . . ?
C16 C15 H15 119.6 . . ?
C20 C19 C18 120.5(2) . . ?
C20 C19 H19 119.7 . . ?
C18 C19 H19 119.7 . . ?
C19 C20 C21 120.1(2) . . ?
C19 C20 H20 119.9 . . ?
C21 C20 H20 119.9 . . ?
C22 C21 C20 120.4(2) . . ?
C22 C21 H21 119.8 . . ?
C20 C21 H21 119.8 . . ?
C21 C22 C17 120.0(2) . . ?
C21 C22 H22 120.0 . . ?
C17 C22 H22 120.0 . . ?
C28 C23 C24 118.64(18) . . ?
C28 C23 P1 120.02(15) . . ?
C24 C23 P1 121.15(15) . . ?
C25 C24 C23 120.4(2) . . ?
C25 C24 H24 119.8 . . ?
C23 C24 H24 119.8 . . ?
C26 C25 C24 120.4(2) . . ?
C26 C25 H25 119.8 . . ?
C24 C25 H25 119.8 . . ?
C27 C26 C25 119.6(2) . . ?
C27 C26 H26 120.2 . . ?
C25 C26 H26 120.2 . . ?
C26 C27 C28 120.3(2) . . ?
C26 C27 H27 119.9 . . ?
C28 C27 H27 119.9 . . ?
C27 C28 C23 120.6(2) . . ?
C27 C28 H28 119.7 . . ?
C23 C28 H28 119.7 . . ?
C30 C29 C34 118.48(19) . . ?
C30 C29 P1 118.19(16) . . ?
C34 C29 P1 123.21(16) . . ?
C29 C30 C31 120.5(2) . . ?
C29 C30 H30 119.7 . . ?
C31 C30 H30 119.7 . . ?
C32 C31 C30 120.6(2) . . ?
C32 C31 H31 119.7 . . ?
C30 C31 H31 119.7 . . ?
C33 C32 C31 119.5(2) . . ?
C33 C32 H32 120.2 . . ?
C31 C32 H32 120.2 . . ?
C32 C33 C34 120.1(2) . . ?
C32 C33 H33 119.9 . . ?
C34 C33 H33 119.9 . . ?
C33 C34 C29 120.8(2) . . ?
C33 C34 H34 119.6 . . ?
C29 C34 H34 119.6 . . ?
C40 C35 C36 119.59(18) . . ?
C40 C35 P1 122.35(16) . . ?
C36 C35 P1 118.07(14) . . ?
C37 C36 C35 118.72(19) . . ?
C37 C36 P2 125.38(17) . . ?
C35 C36 P2 115.89(14) . . ?
C38 C37 C36 120.6(2) . . ?
C38 C37 H37 119.7 . . ?
C36 C37 H37 119.7 . . ?
C37 C38 C39 120.6(2) . . ?
C37 C38 H38 119.7 . . ?
C39 C38 H38 119.7 . . ?
C38 C39 C40 119.7(2) . . ?
C38 C39 H39 120.2 . . ?
C40 C39 H39 120.2 . . ?
C39 C40 C35 120.8(2) . . ?
C39 C40 H40 119.6 . . ?
C35 C40 H40 119.6 . . ?
O2 C41 O1 124.08(19) . . ?
O2 C41 C42 120.04(19) . . ?
O1 C41 C42 115.87(17) . . ?
C43 C42 C47 118.3(2) . . ?
C43 C42 C41 119.4(2) . . ?
C47 C42 C41 122.31(19) . . ?
C42 C43 C44 120.5(2) . . ?
C42 C43 H43 119.7 . . ?
C44 C43 H43 119.7 . . ?
C45 C44 C43 120.7(2) . . ?
C45 C44 H44 119.6 . . ?
C43 C44 H44 119.6 . . ?
C44 C45 C46 119.6(2) . . ?
C44 C45 H45 120.2 . . ?
C46 C45 H45 120.2 . . ?
C45 C46 C47 120.4(3) . . ?
C45 C46 H46 119.8 . . ?
C47 C46 H46 119.8 . . ?
C42 C47 C46 120.4(2) . . ?
C42 C47 H47 119.8 . . ?
C46 C47 H47 119.8 . . ?
O4 C48 O3 126.25(18) . . ?
O4 C48 C49 120.33(18) . . ?
O3 C48 C49 113.42(16) . . ?
C50 C49 C54 118.5(2) . . ?
C50 C49 C48 121.03(19) . . ?
C54 C49 C48 120.4(2) . . ?
C49 C50 C51 120.9(2) . . ?
C49 C50 H50 119.5 . . ?
C51 C50 H50 119.5 . . ?
C52 C51 C50 119.8(3) . . ?
C52 C51 H51 120.1 . . ?
C50 C51 H51 120.1 . . ?
C51 C52 C53 120.4(2) . . ?
C51 C52 H52 119.8 . . ?
C53 C52 H52 119.8 . . ?
C52 C53 C54 120.1(3) . . ?
C52 C53 H53 119.9 . . ?
C54 C53 H53 119.9 . . ?
C49 C54 C53 120.1(3) . . ?
C49 C54 H54 119.9 . . ?
C53 C54 H54 119.9 . . ?
C56 C55 H55A 109.5 . . ?
C56 C55 H55B 109.5 . . ?
H55A C55 H55B 109.5 . . ?
C56 C55 H55C 109.5 . . ?
H55A C55 H55C 109.5 . . ?
H55B C55 H55C 109.5 . . ?
C57 C56 C55 112.1(2) . . ?
C57 C56 H56A 109.2 . . ?
C55 C56 H56A 109.2 . . ?
C57 C56 H56B 109.2 . . ?
C55 C56 H56B 109.2 . . ?
H56A C56 H56B 107.9 . . ?
C57 C57 C56 112.3(3) 3_655 . ?
C57 C57 H57A 109.1 3_655 . ?
C56 C57 H57A 109.1 . . ?
C57 C57 H57B 109.1 3_655 . ?
C56 C57 H57B 109.1 . . ?
H57A C57 H57B 107.9 . . ?
O5 C58 C59 102.5(5) . . ?
O5 C58 H58 128.7 . . ?
C59 C58 H58 128.7 . . ?
C60 C59 C58 109.8(6) . . ?
C60 C59 H59 125.1 . . ?
C58 C59 H59 125.1 . . ?
C59 C60 C61 104.7(6) . . ?
C59 C60 H60 127.7 . . ?
C61 C60 H60 127.7 . . ?
O5 C61 C60 107.3(6) . . ?
O5 C61 H61 126.4 . . ?
C60 C61 H61 126.4 . . ?

loop_
_geom_bond_atom_site_label_1
_geom_bond_atom_site_label_2
_geom_bond_distance
_geom_bond_site_symmetry_2
_geom_bond_publ_flag
Co1 O3 1.9219(13) . ?
Co1 O1 1.9876(13) . ?
Co1 P2 2.1888(5) . ?
Co1 P3 2.1975(5) . ?
Co1 P1 2.3252(5) . ?
C1 C2 1.531(3) . ?
C1 C4 1.537(3) . ?
C1 C3 1.542(3) . ?
C1 P2 1.883(2) . ?
O1 C41 1.280(2) . ?
P1 C23 1.827(2) . ?
P1 C35 1.8361(19) . ?
P1 C29 1.839(2) . ?
P3 C17 1.818(2) . ?
P3 C11 1.824(2) . ?
P3 C5 1.827(2) . ?
C3 H3A 0.9800 . ?
C3 H3B 0.9800 . ?
C3 H3C 0.9800 . ?
O3 C48 1.283(2) . ?
P2 C36 1.828(2) . ?
P2 C18 1.8357(19) . ?
C2 H2A 0.9800 . ?
C2 H2B 0.9800 . ?
C2 H2C 0.9800 . ?
O2 C41 1.233(3) . ?
O4 C48 1.227(2) . ?
C4 H4A 0.9800 . ?
C4 H4B 0.9800 . ?
C4 H4C 0.9800 . ?
C9 C8 1.372(4) . ?
C9 C10 1.384(3) . ?
C9 H9 0.9500 . ?
C8 C7 1.388(4) . ?
C8 H8 0.9500 . ?
C7 C6 1.377(3) . ?
C7 H7 0.9500 . ?
C6 C5 1.393(3) . ?
C6 H6 0.9500 . ?
O5 C61 1.399(11) . ?
O5 C58 1.406(7) . ?
C5 C10 1.395(3) . ?
C12 C11 1.389(3) . ?
C12 C13 1.389(3) . ?
C12 H12 0.9500 . ?
C11 C16 1.382(3) . ?
C10 H10 0.9500 . ?
C13 C14 1.367(4) . ?
C13 H13 0.9500 . ?
C14 C15 1.378(4) . ?
C14 H14 0.9500 . ?
C18 C19 1.396(3) . ?
C18 C17 1.403(3) . ?
C17 C22 1.400(3) . ?
C16 C15 1.384(4) . ?
C16 H16 0.9500 . ?
C15 H15 0.9500 . ?
C19 C20 1.381(3) . ?
C19 H19 0.9500 . ?
C20 C21 1.385(3) . ?
C20 H20 0.9500 . ?
C21 C22 1.383(3) . ?
C21 H21 0.9500 . ?
C22 H22 0.9500 . ?
C23 C28 1.394(3) . ?
C23 C24 1.394(3) . ?
C24 C25 1.388(3) . ?
C24 H24 0.9500 . ?
C25 C26 1.384(4) . ?
C25 H25 0.9500 . ?
C26 C27 1.381(3) . ?
C26 H26 0.9500 . ?
C27 C28 1.388(3) . ?
C27 H27 0.9500 . ?
C28 H28 0.9500 . ?
C29 C30 1.385(3) . ?
C29 C34 1.397(3) . ?
C30 C31 1.391(3) . ?
C30 H30 0.9500 . ?
C31 C32 1.381(4) . ?
C31 H31 0.9500 . ?
C32 C33 1.379(4) . ?
C32 H32 0.9500 . ?
C33 C34 1.390(3) . ?
C33 H33 0.9500 . ?
C34 H34 0.9500 . ?
C35 C40 1.394(3) . ?
C35 C36 1.409(3) . ?
C36 C37 1.405(3) . ?
C37 C38 1.381(3) . ?
C37 H37 0.9500 . ?
C38 C39 1.382(4) . ?
C38 H38 0.9500 . ?
C39 C40 1.389(3) . ?
C39 H39 0.9500 . ?
C40 H40 0.9500 . ?
C41 C42 1.510(3) . ?
C42 C43 1.378(3) . ?
C42 C47 1.383(3) . ?
C43 C44 1.391(4) . ?
C43 H43 0.9500 . ?
C44 C45 1.356(4) . ?
C44 H44 0.9500 . ?
C45 C46 1.367(4) . ?
C45 H45 0.9500 . ?
C46 C47 1.392(3) . ?
C46 H46 0.9500 . ?
C47 H47 0.9500 . ?
C48 C49 1.507(3) . ?
C49 C50 1.376(3) . ?
C49 C54 1.378(3) . ?
C50 C51 1.394(3) . ?
C50 H50 0.9500 . ?
C51 C52 1.341(4) . ?
C51 H51 0.9500 . ?
C52 C53 1.375(5) . ?
C52 H52 0.9500 . ?
C53 C54 1.386(4) . ?
C53 H53 0.9500 . ?
C54 H54 0.9500 . ?
C55 C56 1.530(4) . ?
C55 H55A 0.9800 . ?
C55 H55B 0.9800 . ?
C55 H55C 0.9800 . ?
C56 C57 1.528(4) . ?
C56 H56A 0.9900 . ?
C56 H56B 0.9900 . ?
C57 C57 1.517(6) 3_655 ?
C57 H57A 0.9900 . ?
C57 H57B 0.9900 . ?
C58 C59 1.447(7) . ?
C58 H58 0.9500 . ?
C59 C60 1.369(7) . ?
C59 H59 0.9500 . ?
C60 C61 1.460(8) . ?
C60 H60 0.9500 . ?
C61 H61 0.9500 . ?

loop_
_geom_torsion_atom_site_label_1
_geom_torsion_atom_site_label_2
_geom_torsion_atom_site_label_3
_geom_torsion_atom_site_label_4
_geom_torsion
_geom_torsion_site_symmetry_1
_geom_torsion_site_symmetry_2
_geom_torsion_site_symmetry_3
_geom_torsion_site_symmetry_4
_geom_torsion_publ_flag
C2 C1 P2 C36 171.24(14) . . . . ?
C4 C1 P2 C36 52.99(17) . . . . ?
C3 C1 P2 C36 -71.38(19) . . . . ?
C2 C1 P2 C18 -77.19(16) . . . . ?
C4 C1 P2 C18 164.56(15) . . . . ?
C3 C1 P2 C18 40.2(2) . . . . ?
C2 C1 P2 Co1 45.47(17) . . . . ?
C4 C1 P2 Co1 -72.78(17) . . . . ?
C3 C1 P2 Co1 162.85(15) . . . . ?
C10 C9 C8 C7 1.0(4) . . . . ?
C9 C8 C7 C6 -1.7(4) . . . . ?
C8 C7 C6 C5 0.8(4) . . . . ?
C7 C6 C5 C10 0.8(3) . . . . ?
C7 C6 C5 P3 -175.2(2) . . . . ?
C17 P3 C5 C6 152.92(18) . . . . ?
C11 P3 C5 C6 -94.79(19) . . . . ?
Co1 P3 C5 C6 35.16(19) . . . . ?
C17 P3 C5 C10 -22.87(19) . . . . ?
C11 P3 C5 C10 89.42(18) . . . . ?
Co1 P3 C5 C10 -140.63(16) . . . . ?
C13 C12 C11 C16 0.4(3) . . . . ?
C13 C12 C11 P3 -174.16(17) . . . . ?
C17 P3 C11 C16 150.49(18) . . . . ?
C5 P3 C11 C16 38.9(2) . . . . ?
Co1 P3 C11 C16 -84.85(19) . . . . ?
C17 P3 C11 C12 -35.03(19) . . . . ?
C5 P3 C11 C12 -146.58(17) . . . . ?
Co1 P3 C11 C12 89.63(18) . . . . ?
C8 C9 C10 C5 0.5(3) . . . . ?
C6 C5 C10 C9 -1.4(3) . . . . ?
P3 C5 C10 C9 174.30(17) . . . . ?
C11 C12 C13 C14 0.6(4) . . . . ?
C12 C13 C14 C15 -1.0(4) . . . . ?
C36 P2 C18 C19 45.70(19) . . . . ?
C1 P2 C18 C19 -69.72(19) . . . . ?
Co1 P2 C18 C19 159.58(16) . . . . ?
C36 P2 C18 C17 -131.92(15) . . . . ?
C1 P2 C18 C17 112.66(16) . . . . ?
Co1 P2 C18 C17 -18.04(16) . . . . ?
C19 C18 C17 C22 2.5(3) . . . . ?
P2 C18 C17 C22 -179.74(16) . . . . ?
C19 C18 C17 P3 -176.15(15) . . . . ?
P2 C18 C17 P3 1.6(2) . . . . ?
C11 P3 C17 C22 -31.8(2) . . . . ?
C5 P3 C17 C22 78.4(2) . . . . ?
Co1 P3 C17 C22 -163.00(17) . . . . ?
C11 P3 C17 C18 146.73(15) . . . . ?
C5 P3 C17 C18 -103.00(15) . . . . ?
Co1 P3 C17 C18 15.58(16) . . . . ?
C12 C11 C16 C15 -0.9(4) . . . . ?
P3 C11 C16 C15 173.7(2) . . . . ?
C13 C14 C15 C16 0.5(5) . . . . ?
C11 C16 C15 C14 0.6(5) . . . . ?
C17 C18 C19 C20 -1.2(3) . . . . ?
P2 C18 C19 C20 -178.75(17) . . . . ?
C18 C19 C20 C21 -0.9(3) . . . . ?
C19 C20 C21 C22 1.6(4) . . . . ?
C20 C21 C22 C17 -0.3(4) . . . . ?
C18 C17 C22 C21 -1.8(3) . . . . ?
P3 C17 C22 C21 176.73(18) . . . . ?
C35 P1 C23 C28 -150.69(16) . . . . ?
C29 P1 C23 C28 -45.94(18) . . . . ?
Co1 P1 C23 C28 95.01(16) . . . . ?
C35 P1 C23 C24 34.44(19) . . . . ?
C29 P1 C23 C24 139.19(17) . . . . ?
Co1 P1 C23 C24 -79.87(18) . . . . ?
C28 C23 C24 C25 -0.1(3) . . . . ?
P1 C23 C24 C25 174.88(18) . . . . ?
C23 C24 C25 C26 1.0(4) . . . . ?
C24 C25 C26 C27 -0.4(4) . . . . ?
C25 C26 C27 C28 -1.1(4) . . . . ?
C26 C27 C28 C23 2.1(4) . . . . ?
C24 C23 C28 C27 -1.5(3) . . . . ?
P1 C23 C28 C27 -176.50(17) . . . . ?
C23 P1 C29 C30 157.90(18) . . . . ?
C35 P1 C29 C30 -97.26(18) . . . . ?
Co1 P1 C29 C30 15.1(2) . . . . ?
C23 P1 C29 C34 -26.3(2) . . . . ?
C35 P1 C29 C34 78.6(2) . . . . ?
Co1 P1 C29 C34 -169.09(16) . . . . ?
C34 C29 C30 C31 -1.5(4) . . . . ?
P1 C29 C30 C31 174.5(2) . . . . ?
C29 C30 C31 C32 0.3(4) . . . . ?
C30 C31 C32 C33 1.3(5) . . . . ?
C31 C32 C33 C34 -1.7(4) . . . . ?
C32 C33 C34 C29 0.4(4) . . . . ?
C30 C29 C34 C33 1.2(3) . . . . ?
P1 C29 C34 C33 -174.65(18) . . . . ?
C23 P1 C35 C40 71.06(18) . . . . ?
C29 P1 C35 C40 -35.85(18) . . . . ?
Co1 P1 C35 C40 -160.19(15) . . . . ?
C23 P1 C35 C36 -109.38(15) . . . . ?
C29 P1 C35 C36 143.71(15) . . . . ?
Co1 P1 C35 C36 19.37(16) . . . . ?
C40 C35 C36 C37 0.5(3) . . . . ?
P1 C35 C36 C37 -179.08(14) . . . . ?
C40 C35 C36 P2 -178.81(15) . . . . ?
P1 C35 C36 P2 1.6(2) . . . . ?
C18 P2 C36 C37 -88.72(18) . . . . ?
C1 P2 C36 C37 23.9(2) . . . . ?
Co1 P2 C36 C37 157.10(15) . . . . ?
C18 P2 C36 C35 90.53(15) . . . . ?
C1 P2 C36 C35 -156.85(14) . . . . ?
Co1 P2 C36 C35 -23.65(15) . . . . ?
C35 C36 C37 C38 0.2(3) . . . . ?
P2 C36 C37 C38 179.44(16) . . . . ?
C36 C37 C38 C39 -0.4(3) . . . . ?
C37 C38 C39 C40 -0.1(3) . . . . ?
C38 C39 C40 C35 0.8(3) . . . . ?
C36 C35 C40 C39 -1.0(3) . . . . ?
P1 C35 C40 C39 178.54(16) . . . . ?
Co1 O1 C41 O2 15.4(2) . . . . ?
Co1 O1 C41 C42 -165.09(13) . . . . ?
O2 C41 C42 C43 -3.6(3) . . . . ?
O1 C41 C42 C43 176.95(19) . . . . ?
O2 C41 C42 C47 177.6(2) . . . . ?
O1 C41 C42 C47 -1.9(3) . . . . ?
C47 C42 C43 C44 -1.2(4) . . . . ?
C41 C42 C43 C44 179.9(2) . . . . ?
C42 C43 C44 C45 2.1(4) . . . . ?
C43 C44 C45 C46 -1.0(4) . . . . ?
C44 C45 C46 C47 -0.8(5) . . . . ?
C43 C42 C47 C46 -0.6(4) . . . . ?
C41 C42 C47 C46 178.2(2) . . . . ?
C45 C46 C47 C42 1.6(5) . . . . ?
Co1 O3 C48 O4 -4.2(3) . . . . ?
Co1 O3 C48 C49 175.13(12) . . . . ?
O4 C48 C49 C50 4.1(3) . . . . ?
O3 C48 C49 C50 -175.4(2) . . . . ?
O4 C48 C49 C54 -174.3(2) . . . . ?
O3 C48 C49 C54 6.3(3) . . . . ?
C54 C49 C50 C51 -2.3(4) . . . . ?
C48 C49 C50 C51 179.4(2) . . . . ?
C49 C50 C51 C52 0.8(5) . . . . ?
C50 C51 C52 C53 0.9(5) . . . . ?
C51 C52 C53 C54 -1.2(5) . . . . ?
C50 C49 C54 C53 2.0(4) . . . . ?
C48 C49 C54 C53 -179.6(3) . . . . ?
C52 C53 C54 C49 -0.3(5) . . . . ?
C55 C56 C57 C57 179.0(3) . . . 3_655 ?
C61 O5 C58 C59 -23.2(7) . . . . ?
O5 C58 C59 C60 27.0(8) . . . . ?
C58 C59 C60 C61 -19.8(9) . . . . ?
C58 O5 C61 C60 12.3(9) . . . . ?
C59 C60 C61 O5 4.8(10) . . . . ?
